data_7109637
loop_
_publ_author_name
'Awais Ahmed'
'Steven D. R. Christie'
'Mark R. J. Elsegood'
'Gareth J. Pritchard'

_publ_section_title
;
 A mild Lewis acid mediated epoxy-ester to bicyclic ortho ester
 rearrangement
;
_journal_name_full Chem.Commun.
_journal_page_first 7489
_journal_paper_doi 10.1039/c3cc44364g
_journal_volume 49
_journal_year 2013
_chemical_formula_moiety 'C9 H14 O5'
_chemical_formula_sum 'C9 H14 O5'
_chemical_formula_weight 202.20
_space_group_IT_number 14
_symmetry_cell_setting monoclinic
_symmetry_space_group_name_Hall '-P 2yn'
_symmetry_space_group_name_H-M 'P 1 21/n 1'
_atom_sites_solution_hydrogens geom
_atom_sites_solution_primary direct
_atom_sites_solution_secondary difmap
_audit_creation_method SHELXL-97
_cell_angle_alpha 90.00
_cell_angle_beta 98.3668(18)
_cell_angle_gamma 90.00
_cell_formula_units_Z 8
_cell_length_a 13.8312(16)
_cell_length_b 7.8846(9)
_cell_length_c 17.820(2)
_cell_measurement_reflns_used 6096
_cell_measurement_temperature 150(2)
_cell_measurement_theta_max 30.34
_cell_measurement_theta_min 2.83
_cell_volume 1922.6(4)
_computing_cell_refinement 'Bruker SAINT'
_computing_data_collection 'Bruker APEX 2'
_computing_data_reduction 'Bruker SAINT'
_computing_molecular_graphics 'Bruker SHELXTL'
_computing_publication_material 'Bruker SHELXTL and local programs'
_computing_structure_refinement 'SHELXL-97 (Sheldrick, 2008)'
_computing_structure_solution 'SHELXS-97 (Sheldrick, 2008)'
_diffrn_ambient_temperature 150(2)
_diffrn_measured_fraction_theta_full 0.998
_diffrn_measured_fraction_theta_max 0.980
_diffrn_measurement_device_type 'Bruker APEX 2 CCD diffractometer'
_diffrn_measurement_method '\w rotation with narrow frames'
_diffrn_radiation_monochromator graphite
_diffrn_radiation_source 'fine-focus sealed tube'
_diffrn_radiation_type MoK\a
_diffrn_radiation_wavelength 0.71073
_diffrn_reflns_av_R_equivalents 0.0454
_diffrn_reflns_av_sigmaI/netI 0.0394
_diffrn_reflns_limit_h_max 19
_diffrn_reflns_limit_h_min -19
_diffrn_reflns_limit_k_max 11
_diffrn_reflns_limit_k_min -11
_diffrn_reflns_limit_l_max 25
_diffrn_reflns_limit_l_min -25
_diffrn_reflns_number 21614
_diffrn_reflns_theta_full 29.00
_diffrn_reflns_theta_max 30.61
_diffrn_reflns_theta_min 1.75
_diffrn_standards_decay_% 0
_diffrn_standards_number 0
_exptl_absorpt_coefficient_mu 0.114
_exptl_absorpt_correction_T_max 0.978
_exptl_absorpt_correction_T_min 0.919
_exptl_absorpt_correction_type multi-scan
_exptl_absorpt_process_details 'SADABS v2008/1, Sheldrick, G.M., (2008)'
_exptl_crystal_colour colourless
_exptl_crystal_density_diffrn 1.397
_exptl_crystal_density_method 'not measured'
_exptl_crystal_description block
_exptl_crystal_F_000 864
_exptl_crystal_size_max 0.75
_exptl_crystal_size_mid 0.30
_exptl_crystal_size_min 0.20
_refine_diff_density_max 0.404
_refine_diff_density_min -0.214
_refine_diff_density_rms 0.048
_refine_ls_extinction_method none
_refine_ls_goodness_of_fit_ref 1.030
_refine_ls_hydrogen_treatment constr
_refine_ls_matrix_type full
_refine_ls_number_parameters 257
_refine_ls_number_reflns 5794
_refine_ls_number_restraints 0
_refine_ls_restrained_S_all 1.030
_refine_ls_R_factor_all 0.0564
_refine_ls_R_factor_gt 0.0418
_refine_ls_shift/su_max 0.000
_refine_ls_shift/su_mean 0.000
_refine_ls_structure_factor_coef Fsqd
_refine_ls_weighting_details 'calc w=1/[\s^2^(Fo^2^)+(0.0582P)^2^+0.3180P] where P=(Fo^2^+2Fc^2^)/3'
_refine_ls_weighting_scheme calc
_refine_ls_wR_factor_gt 0.1075
_refine_ls_wR_factor_ref 0.1176
_reflns_number_gt 4526
_reflns_number_total 5794
_reflns_threshold_expression I>2\s(I)
_cod_data_source_file c3cc44364g.txt
_cod_data_source_block 1b
_cod_depositor_comments
;
The following automatic conversions were performed:

data name '_iucr_refine_instruction_details' was replaced with
'_iucr_refine_instructions_details' as specified in the replacement
file 'data/replacement-values/replacement_tags.lst'.

Automatic conversion script
Id: cif_correct_tags 9268 2022-04-12 08:56:07Z antanas 
;
_cod_original_sg_symbol_H-M P2(1)/n
_cod_database_code 7109637

loop_
_symmetry_equiv_pos_as_xyz
'x, y, z'
'-x+1/2, y+1/2, -z+1/2'
'-x, -y, -z'
'x-1/2, -y-1/2, z-1/2'

loop_
_atom_site_label
_atom_site_type_symbol
_atom_site_fract_x
_atom_site_fract_y
_atom_site_fract_z
_atom_site_U_iso_or_equiv
_atom_site_adp_type
_atom_site_occupancy
_atom_site_symmetry_multiplicity
_atom_site_calc_flag
_atom_site_refinement_flags
C1 C 0.78360(8) 0.15212(13) 0.06730(6) 0.0198(2) Uani 1 1 d .
O1 O 0.78773(6) 0.33098(10) 0.07137(5) 0.02358(18) Uani 1 1 d .
C2 C 0.86371(9) 0.37191(15) 0.02681(7) 0.0258(2) Uani 1 1 d .
H2 H 0.8611 0.4940 0.0114 0.031 Uiso 1 1 calc R
C3 C 0.83624(10) 0.25598(16) -0.04107(7) 0.0305(3) Uani 1 1 d .
H3A H 0.7881 0.3109 -0.0801 0.037 Uiso 1 1 calc R
H3B H 0.8945 0.2237 -0.0641 0.037 Uiso 1 1 calc R
O2 O 0.79433(6) 0.11039(10) -0.00866(4) 0.02597(19) Uani 1 1 d .
C4 C 0.86895(8) 0.08135(14) 0.12346(6) 0.0205(2) Uani 1 1 d .
H4 H 0.8657 0.1315 0.1746 0.025 Uiso 1 1 calc R
C5 C 0.96463(8) 0.13952(15) 0.09696(7) 0.0269(2) Uani 1 1 d .
H5A H 1.0195 0.1214 0.1384 0.032 Uiso 1 1 calc R
H5B H 0.9769 0.0695 0.0532 0.032 Uiso 1 1 calc R
C6 C 0.96134(9) 0.32736(16) 0.07385(8) 0.0291(3) Uani 1 1 d .
H6A H 0.9715 0.3990 0.1199 0.035 Uiso 1 1 calc R
H6B H 1.0148 0.3513 0.0440 0.035 Uiso 1 1 calc R
O3 O 0.69701(6) 0.09228(10) 0.08588(5) 0.02595(18) Uani 1 1 d .
C7 C 0.61118(9) 0.15069(17) 0.03639(9) 0.0358(3) Uani 1 1 d .
H7A H 0.6115 0.2749 0.0342 0.054 Uiso 1 1 calc R
H7B H 0.5524 0.1121 0.0561 0.054 Uiso 1 1 calc R
H7C H 0.6115 0.1046 -0.0147 0.054 Uiso 1 1 calc R
C8 C 0.86445(8) -0.11031(14) 0.12990(6) 0.0231(2) Uani 1 1 d .
O4 O 0.89626(8) -0.20977(12) 0.08837(6) 0.0378(2) Uani 1 1 d .
O5 O 0.82157(7) -0.15595(11) 0.18968(5) 0.0292(2) Uani 1 1 d .
C9 C 0.81573(11) -0.33665(16) 0.20309(8) 0.0373(3) Uani 1 1 d .
H9A H 0.7682 -0.3878 0.1634 0.056 Uiso 1 1 calc R
H9B H 0.7950 -0.3561 0.2527 0.056 Uiso 1 1 calc R
H9C H 0.8800 -0.3883 0.2023 0.056 Uiso 1 1 calc R
C10 C 0.38126(8) 0.33539(13) 0.11736(6) 0.0180(2) Uani 1 1 d .
O6 O 0.38686(6) 0.15615(9) 0.11641(4) 0.02083(17) Uani 1 1 d .
C11 C 0.31448(8) 0.10644(14) 0.16304(6) 0.0221(2) Uani 1 1 d .
H11 H 0.2958 -0.0155 0.1551 0.026 Uiso 1 1 calc R
C12 C 0.23048(8) 0.22381(15) 0.13198(7) 0.0246(2) Uani 1 1 d .
H12A H 0.1901 0.1736 0.0870 0.030 Uiso 1 1 calc R
H12B H 0.1883 0.2488 0.1710 0.030 Uiso 1 1 calc R
O7 O 0.28030(6) 0.37471(10) 0.11181(5) 0.02219(17) Uani 1 1 d .
C13 C 0.43751(8) 0.39673(13) 0.19352(6) 0.0191(2) Uani 1 1 d .
H13 H 0.5049 0.3476 0.1998 0.023 Uiso 1 1 calc R
C14 C 0.38436(9) 0.32902(14) 0.25741(6) 0.0232(2) Uani 1 1 d .
H14A H 0.4273 0.3421 0.3066 0.028 Uiso 1 1 calc R
H14B H 0.3247 0.3972 0.2594 0.028 Uiso 1 1 calc R
C15 C 0.35592(9) 0.14165(14) 0.24568(6) 0.0236(2) Uani 1 1 d .
H15A H 0.4142 0.0697 0.2607 0.028 Uiso 1 1 calc R
H15B H 0.3065 0.1119 0.2785 0.028 Uiso 1 1 calc R
O8 O 0.42212(6) 0.40605(10) 0.05917(4) 0.02211(17) Uani 1 1 d .
C16 C 0.37871(10) 0.35221(15) -0.01548(6) 0.0265(2) Uani 1 1 d .
H16A H 0.3843 0.2288 -0.0195 0.040 Uiso 1 1 calc R
H16B H 0.4127 0.4067 -0.0536 0.040 Uiso 1 1 calc R
H16C H 0.3096 0.3846 -0.0241 0.040 Uiso 1 1 calc R
C17 C 0.44545(8) 0.58889(14) 0.19520(6) 0.0206(2) Uani 1 1 d .
O9 O 0.38107(7) 0.68497(11) 0.20600(6) 0.0321(2) Uani 1 1 d .
O10 O 0.53466(6) 0.63992(10) 0.18368(5) 0.02326(17) Uani 1 1 d .
C18 C 0.54883(10) 0.82152(15) 0.18379(7) 0.0291(3) Uani 1 1 d .
H18A H 0.4995 0.8736 0.1457 0.044 Uiso 1 1 calc R
H18B H 0.6142 0.8472 0.1718 0.044 Uiso 1 1 calc R
H18C H 0.5424 0.8670 0.2340 0.044 Uiso 1 1 calc R

loop_
_atom_site_aniso_label
_atom_site_aniso_U_11
_atom_site_aniso_U_22
_atom_site_aniso_U_33
_atom_site_aniso_U_23
_atom_site_aniso_U_13
_atom_site_aniso_U_12
C1 0.0213(5) 0.0162(5) 0.0218(5) -0.0014(4) 0.0032(4) -0.0002(4)
O1 0.0262(4) 0.0158(4) 0.0301(4) -0.0006(3) 0.0087(3) -0.0003(3)
C2 0.0269(6) 0.0221(5) 0.0300(6) 0.0059(4) 0.0089(5) -0.0004(4)
C3 0.0397(7) 0.0305(6) 0.0217(5) 0.0059(5) 0.0058(5) 0.0030(5)
O2 0.0346(5) 0.0230(4) 0.0196(4) -0.0018(3) 0.0016(3) 0.0007(3)
C4 0.0222(5) 0.0196(5) 0.0192(5) 0.0010(4) 0.0019(4) -0.0013(4)
C5 0.0202(5) 0.0285(6) 0.0313(6) 0.0075(5) 0.0017(4) -0.0005(4)
C6 0.0258(6) 0.0274(6) 0.0346(6) 0.0052(5) 0.0057(5) -0.0054(5)
O3 0.0202(4) 0.0218(4) 0.0356(5) 0.0043(3) 0.0031(3) -0.0008(3)
C7 0.0203(6) 0.0292(6) 0.0562(9) 0.0079(6) -0.0008(5) 0.0020(5)
C8 0.0215(5) 0.0228(5) 0.0245(5) 0.0039(4) 0.0009(4) 0.0009(4)
O4 0.0468(6) 0.0251(4) 0.0452(6) -0.0007(4) 0.0188(5) 0.0047(4)
O5 0.0371(5) 0.0222(4) 0.0292(4) 0.0070(3) 0.0077(4) -0.0003(3)
C9 0.0478(8) 0.0235(6) 0.0407(7) 0.0121(5) 0.0072(6) -0.0011(5)
C10 0.0192(5) 0.0158(5) 0.0197(5) -0.0002(4) 0.0046(4) 0.0009(4)
O6 0.0243(4) 0.0155(4) 0.0238(4) -0.0008(3) 0.0071(3) -0.0001(3)
C11 0.0237(5) 0.0188(5) 0.0246(5) -0.0003(4) 0.0064(4) -0.0037(4)
C12 0.0207(5) 0.0264(6) 0.0270(6) -0.0006(4) 0.0047(4) -0.0040(4)
O7 0.0191(4) 0.0218(4) 0.0259(4) 0.0018(3) 0.0038(3) 0.0012(3)
C13 0.0211(5) 0.0169(5) 0.0192(5) -0.0004(4) 0.0023(4) -0.0006(4)
C14 0.0295(6) 0.0222(5) 0.0183(5) 0.0002(4) 0.0045(4) -0.0036(4)
C15 0.0282(6) 0.0205(5) 0.0226(5) 0.0032(4) 0.0053(4) -0.0020(4)
O8 0.0276(4) 0.0215(4) 0.0182(4) 0.0001(3) 0.0065(3) -0.0036(3)
C16 0.0359(6) 0.0264(6) 0.0176(5) -0.0006(4) 0.0051(4) 0.0005(5)
C17 0.0247(5) 0.0200(5) 0.0176(5) -0.0014(4) 0.0046(4) -0.0027(4)
O9 0.0329(5) 0.0208(4) 0.0461(5) -0.0036(4) 0.0168(4) 0.0011(3)
O10 0.0246(4) 0.0185(4) 0.0272(4) -0.0013(3) 0.0054(3) -0.0040(3)
C18 0.0348(6) 0.0189(5) 0.0349(6) -0.0025(5) 0.0087(5) -0.0069(5)

loop_
_atom_type_symbol
_atom_type_description
_atom_type_scat_dispersion_real
_atom_type_scat_dispersion_imag
_atom_type_scat_source
C C 0.0033 0.0016 'International Tables Vol C Tables 4.2.6.8 and 6.1.1.4'
H H 0.0000 0.0000 'International Tables Vol C Tables 4.2.6.8 and 6.1.1.4'
O O 0.0106 0.0060 'International Tables Vol C Tables 4.2.6.8 and 6.1.1.4'

loop_
_geom_angle_atom_site_label_1
_geom_angle_atom_site_label_2
_geom_angle_atom_site_label_3
_geom_angle
O3 C1 O1 111.16(9)
O3 C1 O2 111.47(9)
O1 C1 O2 105.72(8)
O3 C1 C4 109.44(9)
O1 C1 C4 107.90(9)
O2 C1 C4 111.05(9)
C1 O1 C2 102.84(8)
O1 C2 C3 100.71(9)
O1 C2 C6 107.69(9)
C3 C2 C6 113.47(10)
O2 C3 C2 103.19(9)
C1 O2 C3 107.49(8)
C8 C4 C1 112.01(9)
C8 C4 C5 111.51(9)
C1 C4 C5 107.78(9)
C6 C5 C4 112.11(10)
C2 C6 C5 111.05(10)
C1 O3 C7 114.27(9)
O4 C8 O5 123.81(11)
O4 C8 C4 125.39(11)
O5 C8 C4 110.79(10)
C8 O5 C9 115.88(10)
O8 C10 O6 111.58(8)
O8 C10 O7 111.62(8)
O6 C10 O7 105.80(8)
O8 C10 C13 109.15(8)
O6 C10 C13 107.60(8)
O7 C10 C13 111.00(8)
C10 O6 C11 102.72(8)
O6 C11 C12 100.46(8)
O6 C11 C15 108.13(9)
C12 C11 C15 113.53(9)
O7 C12 C11 102.95(8)
C10 O7 C12 107.60(8)
C17 C13 C14 111.88(9)
C17 C13 C10 110.87(9)
C14 C13 C10 107.97(9)
C15 C14 C13 111.95(9)
C11 C15 C14 111.05(9)
C10 O8 C16 114.62(8)
O9 C17 O10 123.58(10)
O9 C17 C13 125.23(10)
O10 C17 C13 111.19(9)
C17 O10 C18 115.11(9)

loop_
_geom_bond_atom_site_label_1
_geom_bond_atom_site_label_2
_geom_bond_distance
C1 O3 1.3719(13)
C1 O1 1.4128(12)
C1 O2 1.4215(13)
C1 C4 1.5370(15)
O1 C2 1.4430(14)
C2 C3 1.5197(18)
C2 C6 1.5231(17)
C3 O2 1.4439(15)
C4 C8 1.5175(15)
C4 C5 1.5384(16)
C5 C6 1.5361(16)
O3 C7 1.4472(15)
C8 O4 1.2046(14)
C8 O5 1.3416(14)
O5 C9 1.4488(15)
C10 O8 1.3695(12)
C10 O6 1.4156(12)
C10 O7 1.4197(13)
C10 C13 1.5408(15)
O6 C11 1.4452(13)
C11 C12 1.5250(16)
C11 C15 1.5260(16)
C12 O7 1.4463(14)
C13 C17 1.5191(15)
C13 C14 1.5380(15)
C14 C15 1.5353(15)
O8 C16 1.4415(14)
C17 O9 1.2058(14)
C17 O10 1.3417(13)
O10 C18 1.4452(13)

loop_
_geom_torsion_atom_site_label_1
_geom_torsion_atom_site_label_2
_geom_torsion_atom_site_label_3
_geom_torsion_atom_site_label_4
_geom_torsion
O3 C1 O1 C2 -161.23(9)
O2 C1 O1 C2 -40.12(10)
C4 C1 O1 C2 78.77(10)
C1 O1 C2 C3 44.26(10)
C1 O1 C2 C6 -74.81(11)
O1 C2 C3 O2 -32.45(11)
C6 C2 C3 O2 82.34(12)
O3 C1 O2 C3 139.54(9)
O1 C1 O2 C3 18.63(11)
C4 C1 O2 C3 -98.15(10)
C2 C3 O2 C1 9.05(12)
O3 C1 C4 C8 52.50(12)
O1 C1 C4 C8 173.58(9)
O2 C1 C4 C8 -70.98(11)
O3 C1 C4 C5 175.53(9)
O1 C1 C4 C5 -63.39(11)
O2 C1 C4 C5 52.04(12)
C8 C4 C5 C6 167.80(10)
C1 C4 C5 C6 44.47(13)
O1 C2 C6 C5 57.57(13)
C3 C2 C6 C5 -52.99(13)
C4 C5 C6 C2 -43.14(14)
O1 C1 O3 C7 61.07(13)
O2 C1 O3 C7 -56.60(12)
C4 C1 O3 C7 -179.84(10)
C1 C4 C8 O4 84.98(14)
C5 C4 C8 O4 -35.91(16)
C1 C4 C8 O5 -96.29(11)
C5 C4 C8 O5 142.82(10)
O4 C8 O5 C9 0.57(17)
C4 C8 O5 C9 -178.18(10)
O8 C10 O6 C11 -161.75(8)
O7 C10 O6 C11 -40.17(10)
C13 C10 O6 C11 78.55(9)
C10 O6 C11 C12 44.72(10)
C10 O6 C11 C15 -74.47(10)
O6 C11 C12 O7 -33.23(10)
C15 C11 C12 O7 81.96(11)
O8 C10 O7 C12 139.66(9)
O6 C10 O7 C12 18.11(11)
C13 C10 O7 C12 -98.33(10)
C11 C12 O7 C10 9.86(11)
O8 C10 C13 C17 51.93(11)
O6 C10 C13 C17 173.16(8)
O7 C10 C13 C17 -71.52(11)
O8 C10 C13 C14 174.81(8)
O6 C10 C13 C14 -63.95(10)
O7 C10 C13 C14 51.37(11)
C17 C13 C14 C15 167.26(9)
C10 C13 C14 C15 45.00(12)
O6 C11 C15 C14 57.26(12)
C12 C11 C15 C14 -53.29(13)
C13 C14 C15 C11 -43.04(13)
O6 C10 O8 C16 58.48(12)
O7 C10 O8 C16 -59.66(11)
C13 C10 O8 C16 177.27(9)
C14 C13 C17 O9 -42.51(15)
C10 C13 C17 O9 78.08(14)
C14 C13 C17 O10 136.92(9)
C10 C13 C17 O10 -102.48(10)
O9 C17 O10 C18 -0.97(16)
C13 C17 O10 C18 179.59(9)
